data_7108772
loop_
_publ_author_name
'Ashleigh Griffith'
'Thomas J. Bandy'
'Mark Light'
'Eugen Stulz'

_publ_section_title
;
 Fluorescent hydrogel formation from carboxyphenyl-terpyridine
;
_journal_name_full Chem.Commun.
_journal_page_first 731
_journal_paper_doi 10.1039/c2cc37842f
_journal_volume 49
_journal_year 2013
_chemical_compound_source 'Thomas Bandy'
_chemical_formula_moiety 'C44 H30 Co N6 O4, 6(C3 H7 N O), 2(Cl)'
_chemical_formula_sum 'C62 H72 Cl2 Co N12 O10'
_chemical_formula_weight 1275.15
_space_group_IT_number 2
_symmetry_cell_setting triclinic
_symmetry_space_group_name_Hall '-P 1'
_symmetry_space_group_name_H-M 'P -1'
_atom_sites_solution_hydrogens geom
_atom_sites_solution_primary direct
_atom_sites_solution_secondary difmap
_audit_creation_method SHELXL-97
_cell_angle_alpha 76.568(10)
_cell_angle_beta 80.430(10)
_cell_angle_gamma 85.719(11)
_cell_formula_units_Z 2
_cell_length_a 8.7683(15)
_cell_length_b 18.903(3)
_cell_length_c 19.765(4)
_cell_measurement_reflns_used 45838
_cell_measurement_temperature 120(2)
_cell_measurement_theta_max 26.73
_cell_measurement_theta_min 2.91
_cell_volume 3139.8(10)
_computing_cell_refinement 'DENZO (Otwinowski & Minor, 1997) & COLLECT (Hooft, R.W.W., 1998)'
_computing_data_collection 'COLLECT (Hooft, R.W.W., 1998)'
_computing_data_reduction 'DENZO (Otwinowski & Minor, 1997) & COLLECT (Hooft, R.W.W., 1998)'
_computing_molecular_graphics
;
Images generated using CrystalMaker: a crystal and molecular
structures program for Mac and Windows. CrystalMaker Software Ltd,
Oxford, England (www.crystalmaker.com)
;
_computing_publication_material 'WINGX (Farrugia, 1998)'
_computing_structure_refinement 'SHELXL-97 (Sheldrick, 2008)'
_computing_structure_solution 'SHELXS-97 (Sheldrick, 1997)'
_diffrn_ambient_temperature 120(2)
_diffrn_detector_area_resol_mean 9.091
_diffrn_measured_fraction_theta_full 0.769
_diffrn_measured_fraction_theta_max 0.769
_diffrn_measurement_device_type 'Bruker-Nonius CCD camera on \k-goniostat'
_diffrn_measurement_method '\f & \w scans to fill the asymmetric unit'
_diffrn_radiation_monochromator '10cm confocal mirrors'
_diffrn_radiation_source 'Bruker Nonius FR591 Rotating Anode'
_diffrn_radiation_type MoK\a
_diffrn_radiation_wavelength 0.71073
_diffrn_reflns_av_R_equivalents 0.0778
_diffrn_reflns_av_sigmaI/netI 0.1446
_diffrn_reflns_limit_h_max 10
_diffrn_reflns_limit_h_min -10
_diffrn_reflns_limit_k_max 21
_diffrn_reflns_limit_k_min -22
_diffrn_reflns_limit_l_max 21
_diffrn_reflns_limit_l_min -23
_diffrn_reflns_number 16592
_diffrn_reflns_theta_full 25.03
_diffrn_reflns_theta_max 25.03
_diffrn_reflns_theta_min 2.93
_diffrn_standards_number 0
_exptl_absorpt_coefficient_mu 0.426
_exptl_absorpt_correction_T_max 0.9197
_exptl_absorpt_correction_T_min 0.9197
_exptl_absorpt_correction_type multi-scan
_exptl_absorpt_process_details
;
SADABS V2.10 (Sheldrick, G.M., 2003)
;
_exptl_crystal_colour 'Dark Red'
_exptl_crystal_density_diffrn 1.349
_exptl_crystal_density_method 'not measured'
_exptl_crystal_description Block
_exptl_crystal_F_000 1338
_exptl_crystal_size_max 0.2
_exptl_crystal_size_mid 0.2
_exptl_crystal_size_min 0.2
_refine_diff_density_max 0.975
_refine_diff_density_min -0.865
_refine_diff_density_rms 0.166
_refine_ls_extinction_method none
_refine_ls_goodness_of_fit_ref 1.961
_refine_ls_hydrogen_treatment constr
_refine_ls_matrix_type full
_refine_ls_number_parameters 796
_refine_ls_number_reflns 8528
_refine_ls_number_restraints 875
_refine_ls_restrained_S_all 1.891
_refine_ls_R_factor_all 0.2688
_refine_ls_R_factor_gt 0.1998
_refine_ls_shift/su_max 0.000
_refine_ls_shift/su_mean 0.000
_refine_ls_structure_factor_coef Fsqd
_refine_ls_weighting_details 'calc w=1/[\s^2^(Fo^2^)+(0.1201P)^2^+5.1386P] where P=(Fo^2^+2Fc^2^)/3'
_refine_ls_weighting_scheme calc
_refine_ls_wR_factor_gt 0.4262
_refine_ls_wR_factor_ref 0.4543
_reflns_number_gt 5495
_reflns_number_total 8528
_reflns_threshold_expression >2\s(I)
_cod_data_source_file c2cc37842f.txt
_cod_data_source_block 2011sot0106
_cod_depositor_comments
;
The following automatic conversions were performed:

data name '_iucr_refine_instruction_details' was replaced with
'_iucr_refine_instructions_details' as specified in the replacement
file 'data/replacement-values/replacement_tags.lst'.

Automatic conversion script
Id: cif_correct_tags 9268 2022-04-12 08:56:07Z antanas 
;
_cod_original_sg_symbol_H-M P-1
_cod_database_code 7108772

loop_
_symmetry_equiv_pos_as_xyz
'x, y, z'
'-x, -y, -z'

loop_
_atom_site_label
_atom_site_type_symbol
_atom_site_fract_x
_atom_site_fract_y
_atom_site_fract_z
_atom_site_U_iso_or_equiv
_atom_site_adp_type
_atom_site_occupancy
_atom_site_symmetry_multiplicity
_atom_site_calc_flag
_atom_site_refinement_flags
Co1 Co 0.32597(17) 0.28167(8) 0.69185(7) 0.0363(4) Uani 1 1 d .
O1 O 0.0015(10) 0.2808(5) 1.2532(4) 0.063(3) Uani 1 1 d U
H1 H -0.0162 0.2886 1.2940 0.094 Uiso 1 1 calc R
O2 O 0.1074(10) 0.3898(5) 1.2283(4) 0.058(2) Uani 1 1 d U
O3 O 0.4199(10) 0.1427(5) 0.1720(4) 0.064(3) Uani 1 1 d U
H3 H 0.4452 0.1295 0.1337 0.095 Uiso 1 1 calc R
O4 O 0.6748(11) 0.1432(6) 0.1638(5) 0.077(3) Uani 1 1 d U
N1 N 0.4125(9) 0.1847(5) 0.7396(4) 0.037(2) Uani 1 1 d U
N2 N 0.2909(11) 0.2937(5) 0.7853(4) 0.039(2) Uani 1 1 d U
N3 N 0.2292(9) 0.3816(4) 0.6749(4) 0.030(2) Uani 1 1 d U
N4 N 0.1137(10) 0.2327(5) 0.6838(4) 0.036(2) Uani 1 1 d U
N5 N 0.3624(9) 0.2686(5) 0.5972(4) 0.032(2) Uani 1 1 d U
N6 N 0.5587(10) 0.3225(5) 0.6552(4) 0.040(2) Uani 1 1 d U
C1 C 0.0709(13) 0.3366(7) 1.2096(6) 0.042(3) Uani 1 1 d U
C2 C 0.1068(13) 0.3291(6) 1.1376(6) 0.042(3) Uani 1 1 d U
C3 C 0.1279(13) 0.3907(7) 1.0823(6) 0.046(3) Uani 1 1 d U
H3A H 0.1118 0.4375 1.0930 0.056 Uiso 1 1 calc R
C4 C 0.1718(14) 0.3865(7) 1.0120(6) 0.048(3) Uani 1 1 d U
H4 H 0.1922 0.4293 0.9761 0.057 Uiso 1 1 calc R
C5 C 0.1853(14) 0.3176(7) 0.9953(6) 0.047(3) Uani 1 1 d U
C6 C 0.1641(12) 0.2542(7) 1.0504(6) 0.052(3) Uani 1 1 d U
H6 H 0.1791 0.2072 1.0401 0.062 Uiso 1 1 calc R
C7 C 0.1208(13) 0.2616(7) 1.1200(6) 0.049(3) Uani 1 1 d U
H7 H 0.1004 0.2191 1.1563 0.059 Uiso 1 1 calc R
C8 C 0.4694(12) 0.1309(6) 0.7059(6) 0.034(3) Uani 1 1 d U
H8 H 0.4714 0.1365 0.6567 0.041 Uiso 1 1 calc R
C9 C 0.5247(12) 0.0674(6) 0.7476(6) 0.042(3) Uani 1 1 d U
H9 H 0.5645 0.0287 0.7257 0.050 Uiso 1 1 calc R
C10 C 0.5244(13) 0.0579(6) 0.8189(6) 0.045(3) Uani 1 1 d U
H10 H 0.5660 0.0145 0.8457 0.054 Uiso 1 1 calc R
C11 C 0.4595(14) 0.1156(7) 0.8505(6) 0.050(3) Uani 1 1 d U
H11 H 0.4544 0.1121 0.8995 0.061 Uiso 1 1 calc R
C12 C 0.4048(11) 0.1761(6) 0.8079(5) 0.036(3) Uani 1 1 d U
C13 C 0.3297(12) 0.2401(6) 0.8389(6) 0.035(3) Uani 1 1 d U
C14 C 0.2960(13) 0.2460(7) 0.9060(5) 0.044(3) Uani 1 1 d U
H14 H 0.3174 0.2062 0.9429 0.053 Uiso 1 1 calc R
C15 C 0.2315(13) 0.3086(6) 0.9210(6) 0.041(3) Uani 1 1 d U
C16 C 0.1893(13) 0.3657(6) 0.8665(6) 0.042(3) Uani 1 1 d U
H16 H 0.1374 0.4086 0.8772 0.050 Uiso 1 1 calc R
C17 C 0.2232(12) 0.3590(6) 0.7992(6) 0.036(3) Uani 1 1 d U
C18 C 0.1900(13) 0.4070(6) 0.7339(6) 0.039(3) Uani 1 1 d U
C19 C 0.1243(13) 0.4773(6) 0.7306(6) 0.045(3) Uani 1 1 d U
H19 H 0.0957 0.4951 0.7723 0.054 Uiso 1 1 calc R
C20 C 0.1015(12) 0.5204(6) 0.6663(6) 0.038(3) Uani 1 1 d U
H20 H 0.0597 0.5687 0.6627 0.045 Uiso 1 1 calc R
C21 C 0.1409(12) 0.4916(6) 0.6070(5) 0.036(3) Uani 1 1 d U
H21 H 0.1225 0.5205 0.5627 0.043 Uiso 1 1 calc R
C22 C 0.2053(12) 0.4232(6) 0.6104(5) 0.036(3) Uani 1 1 d U
H22 H 0.2330 0.4047 0.5691 0.044 Uiso 1 1 calc R
C23 C 0.5428(16) 0.1526(7) 0.1960(6) 0.056(3) Uani 1 1 d U
C24 C 0.5115(13) 0.1752(7) 0.2639(6) 0.047(3) Uani 1 1 d U
C25 C 0.3646(14) 0.1936(7) 0.2921(6) 0.052(3) Uani 1 1 d U
H25 H 0.2806 0.1906 0.2682 0.062 Uiso 1 1 calc R
C26 C 0.3364(14) 0.2165(7) 0.3549(6) 0.045(3) Uani 1 1 d U
H26 H 0.2328 0.2268 0.3742 0.054 Uiso 1 1 calc R
C27 C 0.4597(14) 0.2248(7) 0.3913(6) 0.047(3) Uani 1 1 d U
C28 C 0.6087(14) 0.2073(6) 0.3614(6) 0.048(3) Uani 1 1 d U
H28 H 0.6924 0.2100 0.3856 0.058 Uiso 1 1 calc R
C29 C 0.6397(13) 0.1861(7) 0.2975(6) 0.047(3) Uani 1 1 d U
H29 H 0.7434 0.1788 0.2764 0.056 Uiso 1 1 calc R
C30 C 0.6503(13) 0.3517(6) 0.6882(6) 0.043(3) Uani 1 1 d U
H30 H 0.6155 0.3530 0.7361 0.051 Uiso 1 1 calc R
C31 C 0.7917(12) 0.3800(6) 0.6574(5) 0.033(3) Uani 1 1 d U
H31 H 0.8524 0.4010 0.6826 0.039 Uiso 1 1 calc R
C32 C 0.8412(13) 0.3766(6) 0.5887(6) 0.042(3) Uani 1 1 d U
H32 H 0.9391 0.3948 0.5658 0.050 Uiso 1 1 calc R
C33 C 0.7494(12) 0.3468(6) 0.5523(5) 0.036(3) Uani 1 1 d U
H33 H 0.7818 0.3446 0.5045 0.043 Uiso 1 1 calc R
C34 C 0.6128(12) 0.3212(6) 0.5876(5) 0.034(3) Uani 1 1 d U
C35 C 0.5020(13) 0.2873(6) 0.5542(5) 0.032(3) Uani 1 1 d U
C36 C 0.5325(13) 0.2707(6) 0.4897(6) 0.039(3) Uani 1 1 d U
H36 H 0.6329 0.2790 0.4633 0.047 Uiso 1 1 calc R
C37 C 0.4251(13) 0.2426(7) 0.4612(6) 0.045(3) Uani 1 1 d U
C38 C 0.2817(12) 0.2296(6) 0.5042(5) 0.037(3) Uani 1 1 d U
H38 H 0.2002 0.2129 0.4864 0.044 Uiso 1 1 calc R
C39 C 0.2571(12) 0.2402(6) 0.5699(5) 0.033(3) Uani 1 1 d U
C40 C 0.1124(12) 0.2210(6) 0.6194(6) 0.038(3) Uani 1 1 d U
C41 C -0.0122(13) 0.1918(7) 0.6019(7) 0.047(3) Uani 1 1 d U
H41 H -0.0114 0.1842 0.5560 0.057 Uiso 1 1 calc R
C42 C -0.1398(14) 0.1742(7) 0.6552(6) 0.049(3) Uani 1 1 d U
H42 H -0.2287 0.1551 0.6453 0.059 Uiso 1 1 calc R
C43 C -0.1372(13) 0.1843(6) 0.7201(6) 0.046(3) Uani 1 1 d U
H43 H -0.2214 0.1693 0.7566 0.055 Uiso 1 1 calc R
C44 C -0.0117(12) 0.2165(6) 0.7341(6) 0.040(3) Uani 1 1 d U
H44 H -0.0139 0.2271 0.7790 0.048 Uiso 1 1 calc R
Cl1 Cl -0.0582(3) 0.27896(18) 1.40632(15) 0.0498(9) Uani 1 1 d .
Cl2 Cl 0.4096(4) 0.09588(16) 0.04102(15) 0.0476(8) Uani 1 1 d .
O5 O 0.8386(14) 0.3578(7) 0.8262(5) 0.113(5) Uani 1 1 d DU
N7 N 0.7283(12) 0.3131(5) 0.9397(4) 0.066(3) Uani 1 1 d DU
C45 C 0.7762(16) 0.3723(7) 0.9650(7) 0.082(5) Uani 1 1 d DU
H45A H 0.6861 0.3935 0.9909 0.123 Uiso 1 1 calc R
H45B H 0.8218 0.4096 0.9250 0.123 Uiso 1 1 calc R
H45C H 0.8531 0.3541 0.9963 0.123 Uiso 1 1 calc R
C46 C 0.6387(16) 0.2601(7) 0.9906(7) 0.086(5) Uani 1 1 d DU
H46A H 0.6835 0.2486 1.0343 0.129 Uiso 1 1 calc R
H46B H 0.6387 0.2159 0.9728 0.129 Uiso 1 1 calc R
H46C H 0.5323 0.2793 0.9999 0.129 Uiso 1 1 calc R
C47 C 0.7685(17) 0.3127(8) 0.8722(5) 0.083(5) Uani 1 1 d DU
H47 H 0.7384 0.2717 0.8581 0.100 Uiso 1 1 calc R
O6 O 0.8266(12) 0.1325(6) 0.8844(5) 0.088(4) Uani 1 1 d DU
N8 N 0.8526(11) 0.0755(5) 0.9965(4) 0.060(3) Uani 1 1 d DU
C48 C 0.9623(13) 0.1254(7) 1.0033(7) 0.064(4) Uani 1 1 d DU
H48A H 0.9495 0.1300 1.0524 0.096 Uiso 1 1 calc R
H48B H 0.9444 0.1732 0.9728 0.096 Uiso 1 1 calc R
H48C H 1.0676 0.1071 0.9895 0.096 Uiso 1 1 calc R
C49 C 0.8011(16) 0.0229(7) 1.0583(6) 0.068(4) Uani 1 1 d DU
H49A H 0.7542 0.0475 1.0957 0.102 Uiso 1 1 calc R
H49B H 0.8892 -0.0083 1.0734 0.102 Uiso 1 1 calc R
H49C H 0.7241 -0.0069 1.0486 0.102 Uiso 1 1 calc R
C50 C 0.7948(15) 0.0848(7) 0.9369(5) 0.067(4) Uani 1 1 d DU
H50 H 0.7217 0.0509 0.9352 0.081 Uiso 1 1 calc R
O7 O -0.011(3) -0.0166(15) 0.6281(7) 0.255(10) Uani 1 1 d DU
N9 N -0.0005(12) -0.0186(7) 0.7414(5) 0.088(4) Uani 1 1 d DU
C51 C 0.1408(15) 0.0188(9) 0.7294(10) 0.118(7) Uani 1 1 d DU
H51A H 0.2162 -0.0118 0.7558 0.177 Uiso 1 1 calc R
H51B H 0.1210 0.0645 0.7452 0.177 Uiso 1 1 calc R
H51C H 0.1821 0.0292 0.6791 0.177 Uiso 1 1 calc R
C52 C -0.0697(18) -0.0448(9) 0.8123(6) 0.090(5) Uani 1 1 d DU
H52A H -0.0916 -0.0040 0.8358 0.135 Uiso 1 1 calc R
H52B H 0.0012 -0.0803 0.8369 0.135 Uiso 1 1 calc R
H52C H -0.1665 -0.0680 0.8133 0.135 Uiso 1 1 calc R
C53 C -0.066(2) -0.0308(11) 0.6896(7) 0.127(6) Uani 1 1 d DU
H53 H -0.1644 -0.0524 0.7018 0.153 Uiso 1 1 calc R
O8 O 0.1659(9) 0.4221(5) 0.4618(4) 0.055(2) Uani 1 1 d DU
N10 N 0.3754(9) 0.4322(5) 0.3793(4) 0.049(3) Uani 1 1 d DU
C54 C 0.4692(14) 0.4671(7) 0.4147(7) 0.071(4) Uani 1 1 d DU
H54A H 0.5099 0.5118 0.3827 0.107 Uiso 1 1 calc R
H54B H 0.5555 0.4341 0.4289 0.107 Uiso 1 1 calc R
H54C H 0.4059 0.4793 0.4565 0.107 Uiso 1 1 calc R
C55 C 0.4546(17) 0.4207(9) 0.3139(6) 0.089(5) Uani 1 1 d DU
H55A H 0.5600 0.4018 0.3193 0.133 Uiso 1 1 calc R
H55B H 0.4588 0.4669 0.2787 0.133 Uiso 1 1 calc R
H55C H 0.3996 0.3855 0.2984 0.133 Uiso 1 1 calc R
C56 C 0.2333(11) 0.4120(6) 0.4065(5) 0.041(3) Uani 1 1 d DU
H56 H 0.1807 0.3878 0.3806 0.050 Uiso 1 1 calc R
O9 O 0.7949(11) 0.4702(5) 0.1295(5) 0.074(3) Uani 1 1 d DU
N11 N 0.5768(10) 0.4127(5) 0.1352(6) 0.062(3) Uani 1 1 d DU
C57 C 0.5047(16) 0.3440(6) 0.1463(8) 0.081(5) Uani 1 1 d DU
H57A H 0.4829 0.3370 0.1013 0.122 Uiso 1 1 calc R
H57B H 0.4076 0.3439 0.1791 0.122 Uiso 1 1 calc R
H57C H 0.5744 0.3045 0.1661 0.122 Uiso 1 1 calc R
C58 C 0.4844(15) 0.4764(7) 0.1143(9) 0.086(5) Uani 1 1 d DU
H58A H 0.3884 0.4753 0.1479 0.129 Uiso 1 1 calc R
H58B H 0.4595 0.4785 0.0673 0.129 Uiso 1 1 calc R
H58C H 0.5414 0.5194 0.1132 0.129 Uiso 1 1 calc R
C59 C 0.7246(12) 0.4143(6) 0.1417(7) 0.064(4) Uani 1 1 d DU
H59 H 0.7786 0.3694 0.1567 0.077 Uiso 1 1 calc R
O10 O -0.367(2) 0.1098(8) 0.5599(9) 0.195(7) Uani 1 1 d DU
N12 N -0.3175(17) 0.0045(6) 0.5395(9) 0.145(6) Uani 1 1 d DU
C60 C -0.457(2) -0.0170(14) 0.5870(13) 0.200(10) Uani 1 1 d DU
H60A H -0.5114 -0.0502 0.5688 0.301 Uiso 1 1 calc R
H60B H -0.5234 0.0262 0.5914 0.301 Uiso 1 1 calc R
H60C H -0.4309 -0.0416 0.6333 0.301 Uiso 1 1 calc R
C61 C -0.232(3) -0.0525(9) 0.5144(14) 0.183(10) Uani 1 1 d DU
H61A H -0.2449 -0.0977 0.5507 0.274 Uiso 1 1 calc R
H61B H -0.1222 -0.0410 0.5030 0.274 Uiso 1 1 calc R
H61C H -0.2691 -0.0586 0.4721 0.274 Uiso 1 1 calc R
C62 C -0.278(2) 0.0738(7) 0.5248(11) 0.139(7) Uani 1 1 d DU
H62 H -0.1925 0.0930 0.4912 0.166 Uiso 1 1 calc R

loop_
_atom_site_aniso_label
_atom_site_aniso_U_11
_atom_site_aniso_U_22
_atom_site_aniso_U_33
_atom_site_aniso_U_23
_atom_site_aniso_U_13
_atom_site_aniso_U_12
Co1 0.0349(8) 0.0485(10) 0.0269(8) -0.0121(7) -0.0050(7) 0.0025(7)
O1 0.068(6) 0.087(6) 0.037(4) -0.025(4) 0.004(4) -0.017(5)
O2 0.065(5) 0.066(6) 0.046(5) -0.018(4) -0.012(4) -0.006(5)
O3 0.066(5) 0.106(6) 0.035(4) -0.047(4) -0.011(4) 0.001(5)
O4 0.057(5) 0.116(8) 0.059(6) -0.033(5) 0.000(5) -0.001(6)
N1 0.023(4) 0.059(6) 0.027(4) -0.007(4) 0.002(4) -0.005(4)
N2 0.055(6) 0.034(5) 0.028(4) -0.003(4) -0.002(4) -0.010(4)
N3 0.035(5) 0.032(5) 0.029(4) -0.015(4) -0.011(4) 0.005(4)
N4 0.031(5) 0.047(5) 0.025(4) -0.004(4) 0.000(4) 0.009(4)
N5 0.029(4) 0.055(5) 0.015(4) -0.011(4) -0.012(4) 0.011(4)
N6 0.039(5) 0.065(6) 0.018(4) -0.012(4) -0.006(4) -0.007(4)
C1 0.035(6) 0.059(7) 0.046(6) -0.026(5) -0.022(5) 0.001(5)
C2 0.039(6) 0.052(6) 0.036(5) -0.015(5) -0.007(5) 0.002(5)
C3 0.041(6) 0.052(7) 0.046(6) -0.020(5) 0.009(6) -0.002(6)
C4 0.045(6) 0.050(7) 0.045(6) -0.011(5) -0.001(6) 0.002(6)
C5 0.045(6) 0.060(7) 0.036(5) -0.021(5) 0.001(5) 0.007(6)
C6 0.033(6) 0.058(7) 0.059(7) -0.020(6) 0.010(6) 0.017(6)
C7 0.034(6) 0.071(7) 0.043(6) -0.015(6) -0.002(6) -0.006(6)
C8 0.031(5) 0.049(6) 0.027(5) -0.013(5) -0.007(5) -0.010(5)
C9 0.038(6) 0.040(6) 0.054(6) -0.015(5) -0.023(5) -0.003(5)
C10 0.050(6) 0.051(7) 0.047(6) -0.019(5) -0.031(5) 0.006(5)
C11 0.050(7) 0.058(7) 0.034(6) 0.000(5) 0.005(6) 0.001(6)
C12 0.019(5) 0.060(6) 0.019(5) 0.005(5) 0.008(5) 0.003(5)
C13 0.034(5) 0.031(6) 0.036(5) -0.003(4) -0.003(5) 0.003(5)
C14 0.047(6) 0.049(7) 0.035(6) -0.008(5) -0.004(5) -0.004(5)
C15 0.041(6) 0.053(6) 0.032(5) -0.014(5) -0.013(5) 0.004(5)
C16 0.041(6) 0.045(6) 0.048(6) -0.024(5) -0.013(5) 0.001(5)
C17 0.035(5) 0.042(6) 0.036(5) -0.016(5) -0.014(5) 0.003(5)
C18 0.045(6) 0.034(6) 0.045(6) -0.017(5) -0.009(5) -0.010(5)
C19 0.046(6) 0.052(7) 0.042(6) -0.016(5) -0.014(6) 0.001(5)
C20 0.025(5) 0.048(6) 0.043(6) -0.014(5) -0.011(5) 0.003(5)
C21 0.034(6) 0.053(7) 0.017(5) 0.011(5) -0.013(5) -0.009(5)
C22 0.037(6) 0.047(6) 0.020(5) -0.002(5) 0.005(5) -0.012(5)
C23 0.056(7) 0.085(8) 0.033(6) -0.031(6) 0.000(6) 0.003(7)
C24 0.039(6) 0.071(7) 0.036(5) -0.029(5) 0.011(5) -0.021(6)
C25 0.040(6) 0.079(8) 0.037(6) -0.014(6) -0.002(6) -0.015(6)
C26 0.041(6) 0.067(7) 0.030(5) -0.016(5) -0.003(5) -0.009(6)
C27 0.057(6) 0.056(7) 0.036(5) -0.022(5) -0.010(5) -0.001(6)
C28 0.040(6) 0.066(7) 0.048(6) -0.033(5) 0.007(5) -0.026(6)
C29 0.034(6) 0.067(7) 0.044(6) -0.032(5) 0.008(5) -0.009(6)
C30 0.038(6) 0.063(7) 0.023(5) -0.010(5) -0.002(5) 0.014(5)
C31 0.034(5) 0.039(6) 0.031(5) -0.009(4) -0.014(5) -0.014(5)
C32 0.031(6) 0.058(7) 0.030(6) -0.004(5) 0.011(5) -0.010(5)
C33 0.041(6) 0.058(7) 0.005(4) -0.010(4) 0.006(5) 0.004(5)
C34 0.032(5) 0.053(6) 0.016(5) -0.004(4) -0.010(4) 0.007(5)
C35 0.045(6) 0.033(6) 0.018(5) -0.009(4) -0.003(5) 0.005(5)
C36 0.030(5) 0.056(7) 0.034(5) -0.024(5) 0.002(5) 0.012(5)
C37 0.040(6) 0.062(7) 0.041(6) -0.029(5) -0.011(5) 0.013(5)
C38 0.030(5) 0.054(7) 0.032(5) -0.014(5) -0.017(5) 0.006(5)
C39 0.040(5) 0.040(6) 0.020(5) -0.011(4) -0.009(5) 0.010(5)
C40 0.033(5) 0.053(6) 0.031(5) -0.020(5) -0.007(5) 0.011(5)
C41 0.038(6) 0.060(7) 0.047(6) -0.021(5) -0.007(5) 0.008(5)
C42 0.032(6) 0.064(8) 0.050(7) -0.010(6) -0.007(6) -0.009(6)
C43 0.036(6) 0.058(7) 0.039(6) -0.009(5) -0.001(6) 0.001(5)
C44 0.032(6) 0.051(7) 0.028(5) 0.006(5) 0.000(5) 0.005(5)
Cl1 0.0389(16) 0.079(2) 0.0351(15) -0.0216(14) -0.0016(14) -0.0057(15)
Cl2 0.0554(18) 0.0511(19) 0.0377(16) -0.0116(13) -0.0112(14) 0.0033(15)
O5 0.119(9) 0.155(11) 0.056(7) -0.001(7) -0.006(7) -0.034(8)
N7 0.059(7) 0.091(8) 0.044(6) -0.009(6) 0.000(5) -0.014(6)
C45 0.059(9) 0.124(11) 0.073(9) -0.044(9) 0.002(8) -0.021(8)
C46 0.079(10) 0.075(10) 0.096(11) -0.008(9) -0.002(9) -0.012(8)
C47 0.072(9) 0.125(12) 0.055(8) -0.026(8) -0.006(8) -0.016(9)
O6 0.088(7) 0.116(9) 0.055(6) -0.013(6) 0.000(6) -0.008(7)
N8 0.068(7) 0.059(7) 0.054(6) -0.003(5) -0.014(5) -0.021(6)
C48 0.052(8) 0.065(9) 0.066(9) 0.003(7) 0.006(7) -0.030(7)
C49 0.083(10) 0.061(9) 0.064(8) -0.014(7) -0.020(8) -0.011(8)
C50 0.087(9) 0.079(9) 0.029(6) -0.012(6) 0.011(7) -0.012(8)
O7 0.32(2) 0.292(18) 0.166(12) -0.075(14) -0.045(14) 0.012(16)
N9 0.099(8) 0.088(8) 0.079(7) -0.010(7) -0.026(7) -0.005(7)
C51 0.095(10) 0.084(12) 0.163(15) -0.001(11) -0.022(10) -0.011(9)
C52 0.094(10) 0.112(11) 0.067(8) -0.043(8) 0.001(8) 0.021(9)
C53 0.150(12) 0.140(12) 0.094(9) -0.015(10) -0.036(10) -0.009(11)
O8 0.042(5) 0.084(6) 0.035(4) -0.012(4) 0.000(4) -0.004(4)
N10 0.044(5) 0.051(6) 0.048(6) -0.012(5) 0.002(5) -0.001(5)
C54 0.059(8) 0.061(9) 0.097(10) -0.014(8) -0.028(8) -0.003(7)
C55 0.078(10) 0.111(13) 0.070(9) -0.018(9) 0.005(8) 0.000(10)
C56 0.047(6) 0.032(6) 0.044(6) 0.000(5) -0.016(6) 0.001(5)
O9 0.093(7) 0.071(6) 0.068(6) -0.034(5) -0.013(5) -0.008(5)
N11 0.061(6) 0.063(7) 0.065(7) -0.015(6) -0.015(6) -0.003(5)
C57 0.085(10) 0.079(10) 0.065(10) 0.000(8) 0.006(9) -0.001(8)
C58 0.070(9) 0.082(10) 0.106(12) -0.015(9) -0.023(9) -0.005(8)
C59 0.075(8) 0.071(8) 0.056(7) -0.029(7) -0.024(7) 0.012(7)
O10 0.229(15) 0.231(12) 0.156(11) -0.121(10) -0.033(11) 0.037(12)
N12 0.146(11) 0.140(10) 0.167(12) -0.059(9) -0.030(10) -0.025(9)
C60 0.198(16) 0.240(19) 0.181(18) -0.069(15) -0.034(13) -0.040(14)
C61 0.214(18) 0.131(13) 0.213(19) -0.057(13) -0.027(14) -0.016(14)
C62 0.139(12) 0.147(11) 0.157(13) -0.068(11) -0.057(11) 0.006(10)

loop_
_atom_type_symbol
_atom_type_description
_atom_type_scat_dispersion_real
_atom_type_scat_dispersion_imag
_atom_type_scat_source
C C 0.0033 0.0016 'International Tables Vol C Tables 4.2.6.8 and 6.1.1.4'
H H 0.0000 0.0000 'International Tables Vol C Tables 4.2.6.8 and 6.1.1.4'
N N 0.0061 0.0033 'International Tables Vol C Tables 4.2.6.8 and 6.1.1.4'
O O 0.0106 0.0060 'International Tables Vol C Tables 4.2.6.8 and 6.1.1.4'
Cl Cl 0.1484 0.1585 'International Tables Vol C Tables 4.2.6.8 and 6.1.1.4'
Co Co 0.3494 0.9721 'International Tables Vol C Tables 4.2.6.8 and 6.1.1.4'

loop_
_geom_angle_atom_site_label_1
_geom_angle_atom_site_label_2
_geom_angle_atom_site_label_3
_geom_angle
N2 Co1 N5 179.5(4)
N2 Co1 N3 81.4(4)
N5 Co1 N3 99.1(3)
N2 Co1 N1 81.0(4)
N5 Co1 N1 98.5(4)
N3 Co1 N1 162.4(4)
N2 Co1 N6 101.4(4)
N5 Co1 N6 78.6(4)
N3 Co1 N6 92.4(3)
N1 Co1 N6 91.0(3)
N2 Co1 N4 102.8(4)
N5 Co1 N4 77.2(3)
N3 Co1 N4 92.5(3)
N1 Co1 N4 91.4(3)
N6 Co1 N4 155.8(3)
C12 N1 C8 121.9(9)
C12 N1 Co1 113.8(7)
C8 N1 Co1 124.2(7)
C13 N2 C17 119.7(9)
C13 N2 Co1 121.2(7)
C17 N2 Co1 119.2(7)
C18 N3 C22 121.4(9)
C18 N3 Co1 113.2(7)
C22 N3 Co1 125.4(7)
C40 N4 C44 119.5(10)
C40 N4 Co1 112.7(7)
C44 N4 Co1 127.7(8)
C39 N5 C35 117.2(8)
C39 N5 Co1 122.3(7)
C35 N5 Co1 120.5(7)
C30 N6 C34 116.0(9)
C30 N6 Co1 129.9(7)
C34 N6 Co1 114.0(7)
O2 C1 O1 123.4(11)
O2 C1 C2 122.4(11)
O1 C1 C2 114.2(11)
C7 C2 C3 117.3(11)
C7 C2 C1 122.3(11)
C3 C2 C1 120.5(11)
C4 C3 C2 122.8(12)
C3 C4 C5 118.8(11)
C4 C5 C6 119.4(11)
C4 C5 C15 122.0(10)
C6 C5 C15 118.5(11)
C7 C6 C5 119.2(12)
C2 C7 C6 122.2(11)
N1 C8 C9 116.2(10)
C10 C9 C8 123.3(11)
C9 C10 C11 117.1(11)
C12 C11 C10 117.5(11)
N1 C12 C11 123.9(11)
N1 C12 C13 115.8(9)
C11 C12 C13 120.3(10)
C14 C13 N2 121.8(10)
C14 C13 C12 130.0(10)
N2 C13 C12 108.1(9)
C13 C14 C15 119.7(10)
C14 C15 C16 119.9(10)
C14 C15 C5 122.3(10)
C16 C15 C5 117.4(10)
C17 C16 C15 119.6(10)
C16 C17 N2 119.0(10)
C16 C17 C18 131.3(10)
N2 C17 C18 109.4(9)
N3 C18 C19 120.3(10)
N3 C18 C17 116.8(9)
C19 C18 C17 122.9(10)
C20 C19 C18 119.4(11)
C19 C20 C21 118.5(10)
C22 C21 C20 121.9(9)
C21 C22 N3 118.5(10)
O4 C23 O3 121.7(11)
O4 C23 C24 124.3(13)
O3 C23 C24 114.0(11)
C25 C24 C29 118.8(11)
C25 C24 C23 121.3(11)
C29 C24 C23 119.5(10)
C24 C25 C26 121.1(12)
C25 C26 C27 121.5(11)
C28 C27 C26 116.8(11)
C28 C27 C37 122.6(11)
C26 C27 C37 120.2(10)
C27 C28 C29 122.5(11)
C28 C29 C24 118.9(10)
N6 C30 C31 124.2(10)
C32 C31 C30 117.2(11)
C31 C32 C33 120.5(10)
C34 C33 C32 117.1(9)
C33 C34 N6 125.0(11)
C33 C34 C35 122.4(9)
N6 C34 C35 112.6(9)
C36 C35 N5 119.8(10)
C36 C35 C34 125.9(10)
N5 C35 C34 114.2(8)
C35 C36 C37 123.0(10)
C36 C37 C38 115.2(10)
C36 C37 C27 122.5(10)
C38 C37 C27 122.2(11)
C39 C38 C37 121.3(11)
C38 C39 N5 123.0(10)
C38 C39 C40 123.2(11)
N5 C39 C40 113.7(9)
N4 C40 C41 122.6(10)
N4 C40 C39 113.9(10)
C41 C40 C39 123.4(10)
C40 C41 C42 116.9(11)
C43 C42 C41 120.6(12)
C42 C43 C44 120.2(11)
N4 C44 C43 120.0(11)
C47 N7 C46 125.7(11)
C47 N7 C45 118.4(10)
C46 N7 C45 115.8(10)
O5 C47 N7 128.4(14)
C50 N8 C49 123.8(10)
C50 N8 C48 120.0(9)
C49 N8 C48 115.9(9)
O6 C50 N8 126.2(12)
C53 N9 C52 119.5(12)
C53 N9 C51 122.9(12)
C52 N9 C51 117.6(12)
O7 C53 N9 125.0(18)
C56 N10 C55 124.4(10)
C56 N10 C54 123.0(9)
C55 N10 C54 112.6(10)
O8 C56 N10 124.4(10)
C59 N11 C58 123.0(10)
C59 N11 C57 120.2(9)
C58 N11 C57 116.7(10)
O9 C59 N11 123.6(11)
C62 N12 C61 126.3(14)
C62 N12 C60 119.0(14)
C61 N12 C60 114.6(14)
O10 C62 N12 111.9(15)

loop_
_geom_bond_atom_site_label_1
_geom_bond_atom_site_label_2
_geom_bond_distance
Co1 N2 1.885(9)
Co1 N5 1.915(8)
Co1 N3 1.991(8)
Co1 N1 2.014(9)
Co1 N6 2.183(9)
Co1 N4 2.184(9)
O1 C1 1.314(14)
O2 C1 1.229(14)
O3 C23 1.290(16)
O4 C23 1.246(15)
N1 C12 1.312(13)
N1 C8 1.362(14)
N2 C13 1.354(13)
N2 C17 1.393(14)
N3 C18 1.346(14)
N3 C22 1.372(13)
N4 C40 1.344(14)
N4 C44 1.355(13)
N5 C39 1.344(14)
N5 C35 1.388(13)
N6 C30 1.335(15)
N6 C34 1.346(13)
C1 C2 1.442(16)
C2 C7 1.391(17)
C2 C3 1.400(15)
C3 C4 1.398(17)
C4 C5 1.407(17)
C5 C6 1.420(16)
C5 C15 1.502(16)
C6 C7 1.401(16)
C8 C9 1.394(15)
C9 C10 1.379(16)
C10 C11 1.418(17)
C11 C12 1.361(15)
C12 C13 1.538(16)
C13 C14 1.339(15)
C14 C15 1.348(16)
C15 C16 1.413(15)
C16 C17 1.348(15)
C17 C18 1.455(15)
C18 C19 1.399(16)
C19 C20 1.378(15)
C20 C21 1.386(16)
C21 C22 1.364(15)
C23 C24 1.479(17)
C24 C25 1.370(16)
C24 C29 1.447(17)
C25 C26 1.386(17)
C26 C27 1.432(17)
C27 C28 1.390(16)
C27 C37 1.476(16)
C28 C29 1.391(16)
C30 C31 1.376(15)
C31 C32 1.369(15)
C32 C33 1.390(16)
C33 C34 1.345(15)
C34 C35 1.516(16)
C35 C36 1.360(14)
C36 C37 1.369(17)
C37 C38 1.399(15)
C38 C39 1.338(15)
C39 C40 1.480(15)
C40 C41 1.386(17)
C41 C42 1.405(16)
C42 C43 1.343(17)
C43 C44 1.393(17)
O5 C47 1.210(12)
N7 C47 1.323(11)
N7 C46 1.421(12)
N7 C45 1.442(12)
O6 C50 1.214(11)
N8 C50 1.328(11)
N8 C49 1.416(11)
N8 C48 1.439(12)
O7 C53 1.207(13)
N9 C53 1.327(13)
N9 C52 1.421(12)
N9 C51 1.430(13)
O8 C56 1.203(10)
N10 C56 1.319(10)
N10 C55 1.418(11)
N10 C54 1.445(12)
O9 C59 1.218(11)
N11 C59 1.327(11)
N11 C58 1.418(11)
N11 C57 1.441(12)
O10 C62 1.227(14)
N12 C62 1.332(13)
N12 C61 1.404(14)
N12 C60 1.433(14)

loop_
_geom_hbond_atom_site_label_D
_geom_hbond_atom_site_label_H
_geom_hbond_atom_site_label_A
_geom_hbond_distance_DH
_geom_hbond_distance_HA
_geom_hbond_distance_DA
_geom_hbond_angle_DHA
O1 H1 Cl1 0.84 2.16 2.976(9) 165.5
O3 H3 Cl2 0.84 2.15 2.940(9) 156.7
